data_4023357
loop_
_publ_author_name
'Michael Schmittel'
'Jens-Peter Steffen'
'David Rodr\'iguez'
'Bernward Engelen'
'Elmar Neumann'
'Mehmet Emin Cinar'

_publ_contact_author
;
        Prof. Dr. M  Schmittel
        Universit\"at Siegen
        Lehrstuhl f\"ur Organische Chemie I 
        Adolf-Reichwein-Str. 2 
        57068 Siegen
        Germany
;
_publ_contact_author_email schmittel@chemie.uni-siegen.de
_publ_contact_author_fax '049 271 740-3270'
_publ_contact_author_phone '049 271 740-4356'
_publ_section_title
;
 Thermal C^2^-C^6^ Cyclization of Enyne-Carbodiimides: Experimental
 Evidence Contradicts a Diradical and Suggests
 a Carbene Intermediate
;
_journal_name_full 'Journal of Organic Chemistry'
_journal_page_first 3005
_journal_page_last 3016
_journal_paper_doi 10.1021/jo701966h
_journal_volume 73
_journal_year 2008
_chemical_formula_moiety 'C22 H15 N3 O2'
_chemical_formula_sum 'C22 H15 N3 O2'
_chemical_formula_weight 353.37
_chemical_melting_point ?
_chemical_name_systematic
; 
 N-[4-Methyl-2-(p-nitrophenylethinyl)phenyl)]-N'-phenyl-carbodiimid
;
_space_group_IT_number 2
_symmetry_cell_setting triclinic
_symmetry_space_group_name_Hall '-P 1'
_symmetry_space_group_name_H-M 'P -1'
_atom_sites_solution_hydrogens geom
_atom_sites_solution_primary direct
_atom_sites_solution_secondary difmap
_audit_creation_method SHELXL-97
_cell_angle_alpha 76.027(10)
_cell_angle_beta 86.723(11)
_cell_angle_gamma 76.115(11)
_cell_formula_units_Z 2
_cell_length_a 8.3612(8)
_cell_length_b 8.4846(7)
_cell_length_c 12.9516(11)
_cell_measurement_reflns_used 5000
_cell_measurement_temperature 173(2)
_cell_measurement_theta_max 30.41
_cell_measurement_theta_min 1
_cell_volume 865.56(13)
_computing_cell_refinement 'STOE CELL'
_computing_data_collection 'STOE EXPOSE'
_computing_data_reduction 'STOE INTEGRATE'
_computing_molecular_graphics 'Diamond 2.1c (Crystal-Impact, 1999)'
_computing_publication_material 'SHELXL-97 (Sheldrick, 1997)'
_computing_structure_refinement 'SHELXL-97 (Sheldrick, 1997)'
_computing_structure_solution 'SHELXS-97 (Sheldrick, 1990)'
_diffrn_ambient_temperature 173(2)
_diffrn_detector_area_resol_mean none
_diffrn_measured_fraction_theta_full 0.908
_diffrn_measured_fraction_theta_max 0.908
_diffrn_measurement_device_type \f-scan
_diffrn_radiation_monochromator graphite
_diffrn_radiation_source 'fine-focus sealed tube'
_diffrn_radiation_type MoK\a
_diffrn_radiation_wavelength 0.71073
_diffrn_reflns_av_R_equivalents 0.0389
_diffrn_reflns_av_sigmaI/netI 0.0285
_diffrn_reflns_limit_h_max 11
_diffrn_reflns_limit_h_min -11
_diffrn_reflns_limit_k_max 11
_diffrn_reflns_limit_k_min -12
_diffrn_reflns_limit_l_max 18
_diffrn_reflns_limit_l_min -18
_diffrn_reflns_number 18691
_diffrn_reflns_theta_full 30.41
_diffrn_reflns_theta_max 30.41
_diffrn_reflns_theta_min 2.99
_diffrn_standards_decay_% 0
_diffrn_standards_interval_count 0
_diffrn_standards_interval_time .
_diffrn_standards_number 0
_exptl_absorpt_coefficient_mu 0.089
_exptl_absorpt_correction_type none
_exptl_crystal_colour yellow
_exptl_crystal_density_diffrn 1.356
_exptl_crystal_density_meas ?
_exptl_crystal_density_method .
_exptl_crystal_description plate
_exptl_crystal_F_000 368
_exptl_crystal_size_max 0.30
_exptl_crystal_size_mid 0.24
_exptl_crystal_size_min 0.1
_refine_diff_density_max 0.309
_refine_diff_density_min -0.241
_refine_diff_density_rms 0.044
_refine_ls_extinction_coef 0.009(5)
_refine_ls_extinction_expression Fc^*^=kFc[1+0.001xFc^2^\l^3^/sin(2\q)]^-1/4^
_refine_ls_extinction_method SHELXL
_refine_ls_goodness_of_fit_ref 1.042
_refine_ls_hydrogen_treatment mixed
_refine_ls_matrix_type full
_refine_ls_number_parameters 305
_refine_ls_number_reflns 4756
_refine_ls_number_restraints 0
_refine_ls_restrained_S_all 1.042
_refine_ls_R_factor_all 0.0553
_refine_ls_R_factor_gt 0.0403
_refine_ls_shift/su_max 0.003
_refine_ls_shift/su_mean 0.000
_refine_ls_structure_factor_coef Fsqd
_refine_ls_weighting_details 'calc w=1/[\s^2^(Fo^2^)+(0.0748P)^2^+0.0218P] where P=(Fo^2^+2Fc^2^)/3'
_refine_ls_weighting_scheme calc
_refine_ls_wR_factor_gt 0.1098
_refine_ls_wR_factor_ref 0.1168
_reflns_number_gt 3597
_reflns_number_total 4756
_reflns_threshold_expression >2sigma(I)
_cod_data_source_file jo701966h-File001.cif
_cod_data_source_block EIC8
_cod_depositor_comments
;
The following automatic conversions were performed:

'_chemical_melting_point' value 'not measured' was changed to '?' -
the value is undefined or not given.

Automatic conversion script
Id: cif_fix_values 1646 2011-03-28 12:23:43Z adriana 
;
_cod_database_code 4023357

loop_
_symmetry_equiv_pos_as_xyz
'x, y, z'
'-x, -y, -z'

loop_
_atom_site_label
_atom_site_type_symbol
_atom_site_fract_x
_atom_site_fract_y
_atom_site_fract_z
_atom_site_U_iso_or_equiv
_atom_site_adp_type
_atom_site_occupancy
_atom_site_symmetry_multiplicity
_atom_site_calc_flag
_atom_site_refinement_flags
_atom_site_disorder_assembly
_atom_site_disorder_group
C12 C 0.60217(12) 0.31271(13) 0.37591(7) 0.0206(2) Uani 1 1 d . . .
C3 C 0.96110(12) 0.84994(13) 0.65196(7) 0.0218(2) Uani 1 1 d . . .
C2 C 0.92186(11) 0.69495(13) 0.69434(7) 0.02010(19) Uani 1 1 d . . .
N1 N 0.52343(11) 0.23459(12) 0.30967(7) 0.0257(2) Uani 1 1 d . . .
C10 C 0.68859(13) 0.31728(14) 0.54703(8) 0.0237(2) Uani 1 1 d . . .
N2 N 0.92404(12) 0.46268(12) 0.85329(7) 0.0285(2) Uani 1 1 d . . .
C9 C 0.73921(11) 0.46514(12) 0.50195(7) 0.0200(2) Uani 1 1 d . . .
C6 C 1.02272(14) 0.69930(15) 0.86497(8) 0.0282(2) Uani 1 1 d . . .
C4 C 1.03173(12) 0.92915(13) 0.71345(8) 0.0225(2) Uani 1 1 d . . .
O1 O 0.49332(12) 0.09823(11) 0.35048(7) 0.0369(2) Uani 1 1 d . . .
C8 C 0.80495(12) 0.54656(14) 0.56887(8) 0.0230(2) Uani 1 1 d . . .
C13 C 0.65242(12) 0.45746(13) 0.32841(7) 0.0224(2) Uani 1 1 d . . .
C7 C 0.85675(12) 0.61417(13) 0.62699(7) 0.0218(2) Uani 1 1 d . . .
C5 C 1.06039(14) 0.85143(15) 0.82101(8) 0.0275(2) Uani 1 1 d . . .
C1 C 0.95362(12) 0.61915(13) 0.80289(7) 0.0223(2) Uani 1 1 d . . .
C14 C 0.72170(12) 0.53363(13) 0.39199(8) 0.0231(2) Uani 1 1 d . . .
C11 C 0.62018(13) 0.23946(14) 0.48389(8) 0.0236(2) Uani 1 1 d . . .
C22 C 0.56623(14) 0.11433(14) 0.82657(8) 0.0269(2) Uani 1 1 d . . .
O2 O 0.48946(13) 0.30918(13) 0.21734(7) 0.0412(2) Uani 1 1 d . . .
C16 C 0.84009(13) 0.37423(13) 0.83435(8) 0.0247(2) Uani 1 1 d . . .
C17 C 0.62342(13) 0.23122(13) 0.86285(7) 0.0231(2) Uani 1 1 d . . .
N3 N 0.77821(12) 0.26246(12) 0.82478(8) 0.0295(2) Uani 1 1 d . . .
C15 C 1.08121(15) 1.09032(14) 0.66518(9) 0.0282(2) Uani 1 1 d . . .
C21 C 0.41329(15) 0.08390(16) 0.86004(9) 0.0307(2) Uani 1 1 d . . .
C18 C 0.53139(15) 0.31420(14) 0.93527(8) 0.0281(2) Uani 1 1 d . . .
C20 C 0.31872(15) 0.16917(16) 0.92980(9) 0.0327(3) Uani 1 1 d . . .
C19 C 0.37899(16) 0.28287(16) 0.96819(9) 0.0334(3) Uani 1 1 d . . .
H13 H 0.6366(19) 0.5048(19) 0.2546(12) 0.038(4) Uiso 1 1 d . . .
H14 H 0.7582(17) 0.6359(19) 0.3584(11) 0.032(3) Uiso 1 1 d . . .
H3 H 0.9398(18) 0.9019(19) 0.5746(11) 0.034(4) Uiso 1 1 d . . .
H10 H 0.6989(17) 0.2663(18) 0.6242(11) 0.033(4) Uiso 1 1 d . . .
H18 H 0.5767(19) 0.393(2) 0.9603(12) 0.039(4) Uiso 1 1 d . . .
H22 H 0.633(2) 0.054(2) 0.7792(12) 0.042(4) Uiso 1 1 d . . .
H11 H 0.5815(18) 0.140(2) 0.5153(11) 0.037(4) Uiso 1 1 d . . .
H5 H 1.107(2) 0.904(2) 0.8675(13) 0.045(4) Uiso 1 1 d . . .
H21 H 0.376(2) 0.000(2) 0.8375(12) 0.042(4) Uiso 1 1 d . . .
H151 H 1.011(2) 1.158(2) 0.6060(15) 0.061(5) Uiso 1 1 d . . .
H153 H 1.078(2) 1.162(3) 0.7148(15) 0.066(5) Uiso 1 1 d . . .
H152 H 1.193(3) 1.074(3) 0.6365(15) 0.066(5) Uiso 1 1 d . . .
H6 H 1.0451(18) 0.6428(19) 0.9392(12) 0.036(4) Uiso 1 1 d . . .
H19 H 0.315(2) 0.339(2) 1.0176(13) 0.047(4) Uiso 1 1 d . . .
H20 H 0.210(2) 0.144(2) 0.9505(12) 0.043(4) Uiso 1 1 d . . .

loop_
_atom_site_aniso_label
_atom_site_aniso_U_11
_atom_site_aniso_U_22
_atom_site_aniso_U_33
_atom_site_aniso_U_23
_atom_site_aniso_U_13
_atom_site_aniso_U_12
C12 0.0196(4) 0.0232(5) 0.0219(4) -0.0108(3) -0.0015(3) -0.0045(4)
C3 0.0223(4) 0.0251(5) 0.0191(4) -0.0058(3) -0.0009(3) -0.0068(4)
C2 0.0184(4) 0.0257(5) 0.0190(4) -0.0085(3) 0.0004(3) -0.0072(4)
N1 0.0270(4) 0.0279(4) 0.0271(4) -0.0143(3) -0.0016(3) -0.0073(4)
C10 0.0254(5) 0.0285(5) 0.0187(4) -0.0061(3) -0.0011(3) -0.0083(4)
N2 0.0327(5) 0.0312(5) 0.0247(4) -0.0022(3) -0.0033(3) -0.0168(4)
C9 0.0181(4) 0.0242(5) 0.0199(4) -0.0090(3) -0.0014(3) -0.0050(4)
C6 0.0352(5) 0.0370(6) 0.0178(4) -0.0057(4) -0.0025(4) -0.0190(5)
C4 0.0208(4) 0.0245(5) 0.0250(4) -0.0084(4) 0.0015(3) -0.0081(4)
O1 0.0469(5) 0.0311(4) 0.0410(5) -0.0146(3) -0.0035(4) -0.0181(4)
C8 0.0214(4) 0.0274(5) 0.0220(4) -0.0083(4) -0.0014(3) -0.0064(4)
C13 0.0245(5) 0.0253(5) 0.0185(4) -0.0068(3) -0.0013(3) -0.0059(4)
C7 0.0216(4) 0.0258(5) 0.0198(4) -0.0068(3) 0.0001(3) -0.0074(4)
C5 0.0318(5) 0.0350(6) 0.0228(5) -0.0107(4) -0.0008(4) -0.0172(5)
C1 0.0233(4) 0.0270(5) 0.0195(4) -0.0056(3) 0.0003(3) -0.0113(4)
C14 0.0258(5) 0.0240(5) 0.0217(4) -0.0063(3) -0.0009(3) -0.0087(4)
C11 0.0258(5) 0.0232(5) 0.0239(4) -0.0063(4) 0.0001(3) -0.0089(4)
C22 0.0359(6) 0.0253(5) 0.0239(5) -0.0095(4) 0.0012(4) -0.0123(5)
O2 0.0565(6) 0.0470(5) 0.0271(4) -0.0120(4) -0.0120(4) -0.0194(5)
C16 0.0284(5) 0.0248(5) 0.0221(4) -0.0047(4) 0.0015(4) -0.0096(4)
C17 0.0303(5) 0.0207(4) 0.0203(4) -0.0038(3) 0.0005(3) -0.0110(4)
N3 0.0358(5) 0.0257(5) 0.0328(5) -0.0105(4) 0.0072(4) -0.0161(4)
C15 0.0295(5) 0.0258(5) 0.0312(5) -0.0064(4) 0.0007(4) -0.0108(5)
C21 0.0365(6) 0.0311(6) 0.0305(5) -0.0088(4) -0.0035(4) -0.0167(5)
C18 0.0378(6) 0.0244(5) 0.0273(5) -0.0110(4) 0.0043(4) -0.0131(5)
C20 0.0305(5) 0.0347(6) 0.0347(6) -0.0063(4) 0.0009(4) -0.0131(5)
C19 0.0379(6) 0.0330(6) 0.0324(5) -0.0127(4) 0.0085(4) -0.0109(5)

loop_
_atom_type_symbol
_atom_type_description
_atom_type_scat_dispersion_real
_atom_type_scat_dispersion_imag
_atom_type_scat_source
C C 0.0033 0.0016 'International Tables Vol C Tables 4.2.6.8 and 6.1.1.4'
H H 0.0000 0.0000 'International Tables Vol C Tables 4.2.6.8 and 6.1.1.4'
N N 0.0061 0.0033 'International Tables Vol C Tables 4.2.6.8 and 6.1.1.4'
O O 0.0106 0.0060 'International Tables Vol C Tables 4.2.6.8 and 6.1.1.4'

loop_
_geom_angle_atom_site_label_1
_geom_angle_atom_site_label_2
_geom_angle_atom_site_label_3
_geom_angle
_geom_angle_site_symmetry_1
_geom_angle_site_symmetry_3
_geom_angle_publ_flag
C13 C12 C11 122.91(9) . . ?
C13 C12 N1 118.72(8) . . ?
C11 C12 N1 118.36(9) . . ?
C4 C3 C2 122.11(9) . . ?
C3 C2 C1 118.58(9) . . ?
C3 C2 C7 120.20(8) . . ?
C1 C2 C7 121.18(9) . . ?
O2 N1 O1 123.42(9) . . ?
O2 N1 C12 118.50(9) . . ?
O1 N1 C12 118.07(9) . . ?
C11 C10 C9 120.48(9) . . ?
C16 N2 C1 135.44(9) . . ?
C10 C9 C14 119.54(9) . . ?
C10 C9 C8 119.71(8) . . ?
C14 C9 C8 120.74(9) . . ?
C5 C6 C1 120.72(9) . . ?
C3 C4 C5 117.91(10) . . ?
C3 C4 C15 121.24(9) . . ?
C5 C4 C15 120.82(9) . . ?
C7 C8 C9 178.22(11) . . ?
C7 C8 C16 59.51(7) . . ?
C9 C8 C16 119.23(7) . . ?
C12 C13 C14 118.44(9) . . ?
C8 C7 C2 178.54(10) . . ?
C8 C7 C16 100.06(8) . . ?
C2 C7 C16 80.87(6) . . ?
C6 C5 C4 121.28(10) . . ?
C6 C1 N2 116.87(9) . . ?
C6 C1 C2 119.39(10) . . ?
N2 C1 C2 123.71(9) . . ?
C13 C14 C9 120.39(10) . . ?
C12 C11 C10 118.23(10) . . ?
C17 C22 C21 119.49(10) . . ?
N2 C16 N3 168.32(12) . . ?
N2 C16 C7 76.17(7) . . ?
N3 C16 C7 111.43(8) . . ?
N2 C16 C8 96.08(7) . . ?
N3 C16 C8 91.05(7) . . ?
C7 C16 C8 20.43(3) . . ?
C22 C17 C18 120.49(10) . . ?
C22 C17 N3 118.00(9) . . ?
C18 C17 N3 121.51(10) . . ?
C16 N3 C17 128.52(10) . . ?
C20 C21 C22 120.45(11) . . ?
C19 C18 C17 119.51(11) . . ?
C21 C20 C19 119.71(11) . . ?
C18 C19 C20 120.29(11) . . ?

loop_
_geom_bond_atom_site_label_1
_geom_bond_atom_site_label_2
_geom_bond_distance
_geom_bond_site_symmetry_2
_geom_bond_publ_flag
C12 C13 1.3844(15) . ?
C12 C11 1.3871(13) . ?
C12 N1 1.4688(13) . ?
C3 C4 1.3919(14) . ?
C3 C2 1.4058(15) . ?
C2 C1 1.4087(13) . ?
C2 C7 1.4315(13) . ?
N1 O2 1.2241(12) . ?
N1 O1 1.2290(13) . ?
C10 C11 1.3883(15) . ?
C10 C9 1.4024(15) . ?
N2 C16 1.2155(15) . ?
N2 C1 1.4037(14) . ?
C9 C14 1.4039(13) . ?
C9 C8 1.4340(14) . ?
C6 C5 1.3817(17) . ?
C6 C1 1.3959(15) . ?
C4 C5 1.3971(14) . ?
C4 C15 1.5037(15) . ?
C8 C7 1.2035(14) . ?
C8 C16 3.3953(14) . ?
C13 C14 1.3866(14) . ?
C7 C16 2.9715(14) . ?
C22 C17 1.3825(15) . ?
C22 C21 1.3895(17) . ?
C16 N3 1.2174(16) . ?
C17 C18 1.3943(14) . ?
C17 N3 1.4201(14) . ?
C21 C20 1.3872(17) . ?
C18 C19 1.3864(17) . ?
C20 C19 1.3876(18) . ?

loop_
_cod_related_entry_id
_cod_related_entry_database
_cod_related_entry_code
1 ChemSpider 9362397
